data_4025786
loop_
_publ_author_name
'Kuan-Jen Su'
'Jean-Luc Mieusset'
'Vladimir B. Arion'
'Wolfgang Knoll'
'Lothar Brecker'
'Udo H. Brinker'

_publ_section_title
;
 Efforts toward Distorted Spiropentanes
;
_journal_name_full 'Journal of Organic Chemistry'
_journal_page_first 7494
_journal_page_last 7497
_journal_paper_doi 10.1021/jo1017298
_journal_volume 75
_journal_year 2010
_chemical_formula_moiety 'c18 H14 Br8, C H2 Cl2'
_chemical_formula_sum 'C19 H16 Br8 Cl2'
_chemical_formula_weight 954.50
_chemical_name_systematic
; 
1,2,4,5-Tetrakis-(2,2-dibromocyclopropyl)-benzene 
dichloromethane solvate
;
_space_group_IT_number 14
_symmetry_cell_setting monoclinic
_symmetry_space_group_name_Hall '-P 2ybc'
_symmetry_space_group_name_H-M 'P 1 21/c 1'
_atom_sites_solution_hydrogens geom
_atom_sites_solution_primary direct
_atom_sites_solution_secondary difmap
_audit_creation_method SHELXL-97
_cell_angle_alpha 90.00
_cell_angle_beta 105.572(2)
_cell_angle_gamma 90.00
_cell_formula_units_Z 4
_cell_length_a 10.6247(5)
_cell_length_b 20.0130(9)
_cell_length_c 12.1491(4)
_cell_measurement_reflns_used 2638
_cell_measurement_temperature 100(2)
_cell_measurement_theta_max 23.65
_cell_measurement_theta_min 2.48
_cell_volume 2488.47(18)
_computing_structure_refinement 'SHELXL-97 (Sheldrick, 1997)'
_computing_structure_solution 'SHELXS-97 (Sheldrick, 1990)'
_diffrn_ambient_temperature 100(2)
_diffrn_measured_fraction_theta_full 0.985
_diffrn_measured_fraction_theta_max 0.985
_diffrn_radiation_monochromator graphite
_diffrn_radiation_source 'fine-focus sealed tube'
_diffrn_radiation_type MoK\a
_diffrn_radiation_wavelength 0.71073
_diffrn_reflns_av_R_equivalents 0.1415
_diffrn_reflns_av_sigmaI/netI 0.1062
_diffrn_reflns_limit_h_max 12
_diffrn_reflns_limit_h_min -12
_diffrn_reflns_limit_k_max 24
_diffrn_reflns_limit_k_min -23
_diffrn_reflns_limit_l_max 14
_diffrn_reflns_limit_l_min -14
_diffrn_reflns_number 43829
_diffrn_reflns_theta_full 25.37
_diffrn_reflns_theta_max 25.37
_diffrn_reflns_theta_min 2.48
_exptl_absorpt_coefficient_mu 13.114
_exptl_absorpt_correction_T_max 0.6220
_exptl_absorpt_correction_T_min 0.1790
_exptl_absorpt_correction_type multi-scan
_exptl_absorpt_process_details SADABS
_exptl_crystal_colour colorless
_exptl_crystal_density_diffrn 2.548
_exptl_crystal_density_method 'not measured'
_exptl_crystal_description stick
_exptl_crystal_F_000 1776
_exptl_crystal_size_max 0.20
_exptl_crystal_size_mid 0.06
_exptl_crystal_size_min 0.04
_refine_diff_density_max 2.927
_refine_diff_density_min -2.672
_refine_diff_density_rms 0.271
_refine_ls_extinction_method none
_refine_ls_goodness_of_fit_ref 1.025
_refine_ls_hydrogen_treatment constr
_refine_ls_matrix_type full
_refine_ls_number_parameters 254
_refine_ls_number_reflns 4504
_refine_ls_number_restraints 19
_refine_ls_restrained_S_all 1.024
_refine_ls_R_factor_all 0.1117
_refine_ls_R_factor_gt 0.0553
_refine_ls_shift/su_max 0.001
_refine_ls_shift/su_mean 0.000
_refine_ls_structure_factor_coef Fsqd
_refine_ls_weighting_details 'calc w=1/[\s^2^(Fo^2^)+(0.0519P)^2^+24.8429P] where P=(Fo^2^+2Fc^2^)/3'
_refine_ls_weighting_scheme calc
_refine_ls_wR_factor_gt 0.1134
_refine_ls_wR_factor_ref 0.1334
_reflns_number_gt 2876
_reflns_number_total 4504
_reflns_threshold_expression >2sigma(I)
_cod_data_source_file jo1017298_si_001_3.cif
_cod_data_source_block kusu305
_cod_database_code 4025786

loop_
_symmetry_equiv_pos_as_xyz
'x, y, z'
'-x, y+1/2, -z+1/2'
'-x, -y, -z'
'x, -y-1/2, z-1/2'

loop_
_atom_site_label
_atom_site_type_symbol
_atom_site_fract_x
_atom_site_fract_y
_atom_site_fract_z
_atom_site_U_iso_or_equiv
_atom_site_adp_type
_atom_site_occupancy
_atom_site_symmetry_multiplicity
_atom_site_calc_flag
_atom_site_refinement_flags
_atom_site_disorder_assembly
_atom_site_disorder_group
Br1 Br 0.40817(11) 0.37215(6) 1.03709(9) 0.0192(3) Uani 1 1 d . . .
Br2 Br 0.27810(11) 0.48530(6) 0.85660(10) 0.0186(3) Uani 1 1 d . . .
Br3 Br 0.96548(11) 0.10554(6) 0.80198(10) 0.0176(3) Uani 1 1 d . . .
Br4 Br 0.75781(11) 0.19522(6) 0.62730(9) 0.0189(3) Uani 1 1 d . . .
Br5 Br 0.77541(11) 0.00601(6) 0.99211(10) 0.0196(3) Uani 1 1 d . . .
Br6 Br 0.64021(11) 0.12340(6) 1.09745(9) 0.0180(3) Uani 1 1 d . . .
Br7 Br 0.27066(11) 0.30744(6) 0.53047(9) 0.0174(3) Uani 1 1 d . . .
Br8 Br 0.04878(11) 0.37284(6) 0.62957(9) 0.0181(3) Uani 1 1 d . . .
C1 C 0.4864(10) 0.3100(6) 0.8158(8) 0.011(2) Uani 1 1 d . . .
C2 C 0.6153(11) 0.2893(6) 0.8409(9) 0.013(2) Uani 1 1 d U . .
H2 H 0.6821 0.3222 0.8521 0.015 Uiso 1 1 calc R . .
C3 C 0.6512(11) 0.2215(6) 0.8503(9) 0.016(3) Uani 1 1 d . . .
C4 C 0.5546(10) 0.1739(5) 0.8374(9) 0.010(2) Uani 1 1 d . . .
C5 C 0.4240(11) 0.1939(6) 0.8070(9) 0.015(3) Uani 1 1 d . . .
H5 H 0.3575 0.1609 0.7940 0.018 Uiso 1 1 calc R . .
C6 C 0.3887(10) 0.2607(6) 0.7951(9) 0.014(3) Uani 1 1 d . . .
C7 C 0.4516(11) 0.3826(6) 0.8064(9) 0.015(3) Uani 1 1 d . . .
H7 H 0.4059 0.3979 0.7274 0.018 Uiso 1 1 calc R . .
C8 C 0.5398(10) 0.4346(6) 0.8795(8) 0.010(2) Uani 1 1 d . . .
H8A H 0.6196 0.4187 0.9361 0.013 Uiso 1 1 calc R . .
H8B H 0.5492 0.4781 0.8437 0.013 Uiso 1 1 calc R . .
C9 C 0.4115(11) 0.4191(6) 0.9009(9) 0.017(3) Uani 1 1 d . . .
C10 C 0.7914(10) 0.2005(6) 0.8755(9) 0.014(3) Uani 1 1 d . . .
H10 H 0.8207 0.1717 0.9449 0.017 Uiso 1 1 calc R . .
C11 C 0.9003(11) 0.2435(6) 0.8524(9) 0.015(3) Uani 1 1 d . . .
H11A H 0.8761 0.2877 0.8162 0.017 Uiso 1 1 calc R . .
H11B H 0.9873 0.2416 0.9082 0.017 Uiso 1 1 calc R . .
C12 C 0.8536(11) 0.1829(6) 0.7823(9) 0.015(3) Uani 1 1 d . . .
C13 C 0.5892(11) 0.1019(6) 0.8482(9) 0.015(3) Uani 1 1 d . . .
H13 H 0.6309 0.0847 0.7891 0.018 Uiso 1 1 calc R . .
C14 C 0.5072(11) 0.0520(6) 0.8893(9) 0.016(3) Uani 1 1 d U . .
H14A H 0.4966 0.0072 0.8532 0.019 Uiso 1 1 calc R . .
H14B H 0.4292 0.0687 0.9105 0.019 Uiso 1 1 calc R . .
C15 C 0.6389(11) 0.0695(5) 0.9665(9) 0.014(3) Uani 1 1 d . . .
C16 C 0.2456(10) 0.2805(6) 0.7618(9) 0.015(3) Uani 1 1 d . . .
H16 H 0.2154 0.3025 0.8241 0.018 Uiso 1 1 calc R . .
C17 C 0.1453(11) 0.2372(6) 0.6838(9) 0.018(3) Uani 1 1 d . . .
H17A H 0.1765 0.1972 0.6510 0.022 Uiso 1 1 calc R . .
H17B H 0.0600 0.2317 0.7011 0.022 Uiso 1 1 calc R . .
C18 C 0.1765(11) 0.3035(6) 0.6441(9) 0.014(3) Uani 1 1 d . . .
Cl1 Cl 0.8004(6) 0.5298(3) 0.8306(5) 0.1015(19) Uiso 1 1 d D . .
C19 C 0.945(3) 0.5067(11) 0.925(3) 0.076(8) Uiso 0.50 1 d PD . 1
H19A H 0.9603 0.5359 0.9900 0.091 Uiso 0.50 1 d PR . 1
H19B H 1.0147 0.5141 0.8894 0.091 Uiso 0.50 1 d PR . 1
Cl2 Cl 0.9562(11) 0.4264(5) 0.9759(9) 0.084(2) Uiso 0.50 1 d PD . 1
C19X C 0.904(3) 0.4634(11) 0.835(3) 0.076(8) Uiso 0.50 1 d PD . 2
H19C H 0.9903 0.4799 0.8422 0.091 Uiso 0.50 1 d PR . 2
H19D H 0.8758 0.4403 0.7631 0.091 Uiso 0.50 1 d PR . 2
Cl2X Cl 0.9075(11) 0.4070(5) 0.9425(10) 0.084(2) Uiso 0.50 1 d PD . 2

loop_
_atom_site_aniso_label
_atom_site_aniso_U_11
_atom_site_aniso_U_22
_atom_site_aniso_U_33
_atom_site_aniso_U_23
_atom_site_aniso_U_13
_atom_site_aniso_U_12
Br1 0.0260(7) 0.0181(7) 0.0158(6) 0.0019(5) 0.0099(5) 0.0014(6)
Br2 0.0188(7) 0.0142(7) 0.0227(6) -0.0018(5) 0.0054(5) 0.0045(5)
Br3 0.0166(6) 0.0155(7) 0.0229(6) -0.0005(5) 0.0093(5) 0.0035(5)
Br4 0.0196(7) 0.0232(7) 0.0145(6) 0.0006(5) 0.0059(5) 0.0016(6)
Br5 0.0215(7) 0.0137(7) 0.0259(7) 0.0052(5) 0.0106(5) 0.0069(5)
Br6 0.0240(7) 0.0156(7) 0.0163(6) -0.0012(5) 0.0089(5) -0.0002(5)
Br7 0.0192(7) 0.0202(7) 0.0148(6) 0.0000(5) 0.0078(5) 0.0005(5)
Br8 0.0143(6) 0.0177(7) 0.0213(6) -0.0014(5) 0.0033(5) 0.0037(5)
C1 0.010(6) 0.018(7) 0.006(5) 0.002(5) 0.004(5) 0.000(5)
C2 0.013(3) 0.013(3) 0.013(3) 0.0002(10) 0.0036(12) -0.0003(10)
C3 0.020(7) 0.010(6) 0.020(6) 0.003(5) 0.011(5) 0.007(5)
C4 0.013(7) 0.006(6) 0.016(6) 0.000(5) 0.009(5) -0.002(5)
C5 0.020(7) 0.014(7) 0.012(6) 0.004(5) 0.007(5) 0.002(5)
C6 0.013(7) 0.022(7) 0.010(6) -0.002(5) 0.009(5) -0.003(5)
C7 0.017(7) 0.018(7) 0.011(6) -0.002(5) 0.007(5) 0.000(5)
C8 0.003(6) 0.019(7) 0.007(5) 0.001(5) -0.002(4) 0.002(5)
C9 0.016(7) 0.016(7) 0.022(6) 0.007(5) 0.010(5) -0.003(5)
C10 0.010(6) 0.019(7) 0.015(6) 0.003(5) 0.005(5) 0.002(5)
C11 0.015(7) 0.010(6) 0.019(6) 0.002(5) 0.005(5) -0.002(5)
C12 0.013(6) 0.017(7) 0.017(6) 0.002(5) 0.008(5) -0.002(5)
C13 0.018(7) 0.014(7) 0.016(6) 0.008(5) 0.011(5) 0.007(5)
C14 0.016(3) 0.016(3) 0.016(3) 0.0001(10) 0.0040(12) -0.0004(10)
C15 0.015(6) 0.005(6) 0.024(6) 0.002(5) 0.010(5) 0.000(5)
C16 0.011(6) 0.016(7) 0.019(6) 0.000(5) 0.008(5) -0.004(5)
C17 0.013(7) 0.012(7) 0.030(7) 0.003(6) 0.008(5) 0.004(5)
C18 0.021(7) 0.012(6) 0.016(6) -0.005(5) 0.014(5) -0.003(5)

loop_
_atom_type_symbol
_atom_type_description
_atom_type_scat_dispersion_real
_atom_type_scat_dispersion_imag
_atom_type_scat_source
C C 0.0033 0.0016 'International Tables Vol C Tables 4.2.6.8 and 6.1.1.4'
H H 0.0000 0.0000 'International Tables Vol C Tables 4.2.6.8 and 6.1.1.4'
Br Br -0.2901 2.4595 'International Tables Vol C Tables 4.2.6.8 and 6.1.1.4'
Cl Cl 0.1484 0.1585 'International Tables Vol C Tables 4.2.6.8 and 6.1.1.4'

loop_
_geom_angle_atom_site_label_1
_geom_angle_atom_site_label_2
_geom_angle_atom_site_label_3
_geom_angle
_geom_angle_site_symmetry_1
_geom_angle_site_symmetry_3
_geom_angle_publ_flag
C2 C1 C6 118.0(10) . . ?
C2 C1 C7 121.2(10) . . ?
C6 C1 C7 120.8(9) . . ?
C1 C2 C3 122.5(10) . . ?
C1 C2 H2 118.7 . . ?
C3 C2 H2 118.7 . . ?
C4 C3 C2 118.7(10) . . ?
C4 C3 C10 119.9(10) . . ?
C2 C3 C10 121.4(10) . . ?
C3 C4 C5 119.2(10) . . ?
C3 C4 C13 120.1(10) . . ?
C5 C4 C13 120.6(10) . . ?
C4 C5 C6 121.9(11) . . ?
C4 C5 H5 119.1 . . ?
C6 C5 H5 119.1 . . ?
C5 C6 C1 119.5(10) . . ?
C5 C6 C16 120.3(10) . . ?
C1 C6 C16 120.2(10) . . ?
C1 C7 C9 121.6(9) . . ?
C1 C7 C8 121.3(9) . . ?
C9 C7 C8 58.8(7) . . ?
C1 C7 H7 114.6 . . ?
C9 C7 H7 114.6 . . ?
C8 C7 H7 114.6 . . ?
C9 C8 C7 60.6(7) . . ?
C9 C8 H8A 117.7 . . ?
C7 C8 H8A 117.7 . . ?
C9 C8 H8B 117.7 . . ?
C7 C8 H8B 117.7 . . ?
H8A C8 H8B 114.8 . . ?
C8 C9 C7 60.7(7) . . ?
C8 C9 Br2 116.9(8) . . ?
C7 C9 Br2 117.3(8) . . ?
C8 C9 Br1 119.0(8) . . ?
C7 C9 Br1 119.6(8) . . ?
Br2 C9 Br1 113.6(5) . . ?
C12 C10 C3 121.9(9) . . ?
C12 C10 C11 59.0(7) . . ?
C3 C10 C11 124.4(10) . . ?
C12 C10 H10 113.6 . . ?
C3 C10 H10 113.6 . . ?
C11 C10 H10 113.6 . . ?
C12 C11 C10 59.6(7) . . ?
C12 C11 H11A 117.8 . . ?
C10 C11 H11A 117.8 . . ?
C12 C11 H11B 117.8 . . ?
C10 C11 H11B 117.8 . . ?
H11A C11 H11B 115.0 . . ?
C11 C12 C10 61.5(7) . . ?
C11 C12 Br4 117.9(8) . . ?
C10 C12 Br4 119.4(8) . . ?
C11 C12 Br3 119.0(8) . . ?
C10 C12 Br3 118.5(8) . . ?
Br4 C12 Br3 112.1(6) . . ?
C4 C13 C14 121.6(9) . . ?
C4 C13 C15 120.5(9) . . ?
C14 C13 C15 59.3(7) . . ?
C4 C13 H13 114.7 . . ?
C14 C13 H13 114.7 . . ?
C15 C13 H13 114.7 . . ?
C13 C14 C15 61.6(7) . . ?
C13 C14 H14A 117.6 . . ?
C15 C14 H14A 117.6 . . ?
C13 C14 H14B 117.6 . . ?
C15 C14 H14B 117.6 . . ?
H14A C14 H14B 114.7 . . ?
C14 C15 C13 59.0(7) . . ?
C14 C15 Br5 119.4(8) . . ?
C13 C15 Br5 119.6(7) . . ?
C14 C15 Br6 116.5(7) . . ?
C13 C15 Br6 117.5(8) . . ?
Br5 C15 Br6 114.0(6) . . ?
C17 C16 C18 59.3(7) . . ?
C17 C16 C6 120.6(10) . . ?
C18 C16 C6 122.4(9) . . ?
C17 C16 H16 114.5 . . ?
C18 C16 H16 114.5 . . ?
C6 C16 H16 114.5 . . ?
C18 C17 C16 60.2(7) . . ?
C18 C17 H17A 117.8 . . ?
C16 C17 H17A 117.8 . . ?
C18 C17 H17B 117.8 . . ?
C16 C17 H17B 117.8 . . ?
H17A C17 H17B 114.9 . . ?
C17 C18 C16 60.5(7) . . ?
C17 C18 Br8 117.7(8) . . ?
C16 C18 Br8 117.7(7) . . ?
C17 C18 Br7 118.6(8) . . ?
C16 C18 Br7 119.1(8) . . ?
Br8 C18 Br7 113.5(6) . . ?
C19X Cl1 C19 47.2(16) . . ?
Cl2 C19 Cl1 117.0(16) . . ?
Cl2 C19 C19 63.7(9) . 3_767 ?
Cl1 C19 C19 152(4) . 3_767 ?
Cl2 C19 Cl2 117.2(13) . 3_767 ?
Cl1 C19 Cl2 118.2(13) . 3_767 ?
C19 C19 Cl2 53.5(14) 3_767 3_767 ?
Cl2 C19 H19A 107.2 . . ?
Cl1 C19 H19A 107.8 . . ?
C19 C19 H19A 51.3 3_767 . ?
Cl2 C19 H19B 108.7 . . ?
Cl1 C19 H19B 108.4 . . ?
C19 C19 H19B 96.3 3_767 . ?
Cl2 C19 H19B 79.6 3_767 . ?
H19A C19 H19B 107.4 . . ?
Cl2 C19 H19C 83.8 . . ?
Cl1 C19 H19C 92.4 . . ?
C19 C19 H19C 114.6 3_767 . ?
Cl2 C19 H19C 120.6 3_767 . ?
H19A C19 H19C 148.1 . . ?
C19 Cl2 C19 62.8(13) . 3_767 ?
Cl1 C19X Cl2X 114.6(15) . . ?
Cl1 C19X H19B 85.0 . . ?
Cl2X C19X H19B 104.0 . . ?
Cl1 C19X H19C 109.0 . . ?
Cl2X C19X H19C 109.2 . . ?
Cl1 C19X H19D 107.9 . . ?
Cl2X C19X H19D 108.3 . . ?
H19B C19X H19D 135.3 . . ?
H19C C19X H19D 107.7 . . ?

loop_
_geom_bond_atom_site_label_1
_geom_bond_atom_site_label_2
_geom_bond_distance
_geom_bond_site_symmetry_2
_geom_bond_publ_flag
Br1 C9 1.911(11) . ?
Br2 C9 1.909(12) . ?
Br3 C12 1.927(11) . ?
Br4 C12 1.901(11) . ?
Br5 C15 1.890(11) . ?
Br6 C15 1.919(11) . ?
Br7 C18 1.912(10) . ?
Br8 C18 1.916(11) . ?
C1 C2 1.384(15) . ?
C1 C6 1.405(15) . ?
C1 C7 1.496(15) . ?
C2 C3 1.406(15) . ?
C2 H2 0.9500 . ?
C3 C4 1.379(15) . ?
C3 C10 1.498(15) . ?
C4 C5 1.396(15) . ?
C4 C13 1.482(15) . ?
C5 C6 1.385(15) . ?
C5 H5 0.9500 . ?
C6 C16 1.517(15) . ?
C7 C9 1.516(15) . ?
C7 C8 1.517(15) . ?
C7 H7 1.0000 . ?
C8 C9 1.488(15) . ?
C8 H8A 0.9900 . ?
C8 H8B 0.9900 . ?
C10 C12 1.498(14) . ?
C10 C11 1.527(15) . ?
C10 H10 1.0000 . ?
C11 C12 1.489(15) . ?
C11 H11A 0.9900 . ?
C11 H11B 0.9900 . ?
C13 C14 1.498(15) . ?
C13 C15 1.537(15) . ?
C13 H13 1.0000 . ?
C14 C15 1.502(15) . ?
C14 H14A 0.9900 . ?
C14 H14B 0.9900 . ?
C16 C17 1.497(15) . ?
C16 C18 1.493(15) . ?
C16 H16 1.0000 . ?
C17 C18 1.480(15) . ?
C17 H17A 0.9900 . ?
C17 H17B 0.9900 . ?
Cl1 C19X 1.715(15) . ?
Cl1 C19 1.719(15) . ?
C19 Cl2 1.715(15) . ?
C19 Cl2 1.91(3) 3_767 ?
C19 H19A 0.9599 . ?
C19 H19B 0.9600 . ?
Cl2 C19 1.91(3) 3_767 ?
C19X Cl2X 1.719(15) . ?
C19X H19C 0.9600 . ?
C19X H19D 0.9600 . ?

loop_
_geom_torsion_atom_site_label_1
_geom_torsion_atom_site_label_2
_geom_torsion_atom_site_label_3
_geom_torsion_atom_site_label_4
_geom_torsion
_geom_torsion_site_symmetry_1
_geom_torsion_site_symmetry_2
_geom_torsion_site_symmetry_3
_geom_torsion_site_symmetry_4
_geom_torsion_publ_flag
C6 C1 C2 C3 -2.4(15) . . . . ?
C7 C1 C2 C3 -180.0(10) . . . . ?
C1 C2 C3 C4 -2.0(16) . . . . ?
C1 C2 C3 C10 178.9(9) . . . . ?
C2 C3 C4 C5 4.8(15) . . . . ?
C10 C3 C4 C5 -176.1(9) . . . . ?
C2 C3 C4 C13 -179.3(9) . . . . ?
C10 C3 C4 C13 -0.2(15) . . . . ?
C3 C4 C5 C6 -3.4(16) . . . . ?
C13 C4 C5 C6 -179.3(10) . . . . ?
C4 C5 C6 C1 -1.1(15) . . . . ?
C4 C5 C6 C16 180.0(9) . . . . ?
C2 C1 C6 C5 3.9(15) . . . . ?
C7 C1 C6 C5 -178.6(9) . . . . ?
C2 C1 C6 C16 -177.1(9) . . . . ?
C7 C1 C6 C16 0.4(14) . . . . ?
C2 C1 C7 C9 -103.5(12) . . . . ?
C6 C1 C7 C9 79.1(13) . . . . ?
C2 C1 C7 C8 -33.2(14) . . . . ?
C6 C1 C7 C8 149.3(10) . . . . ?
C1 C7 C8 C9 -110.4(11) . . . . ?
C7 C8 C9 Br2 -107.8(9) . . . . ?
C7 C8 C9 Br1 109.6(9) . . . . ?
C1 C7 C9 C8 109.9(11) . . . . ?
C1 C7 C9 Br2 -143.0(9) . . . . ?
C8 C7 C9 Br2 107.0(9) . . . . ?
C1 C7 C9 Br1 1.2(14) . . . . ?
C8 C7 C9 Br1 -108.7(10) . . . . ?
C4 C3 C10 C12 86.5(14) . . . . ?
C2 C3 C10 C12 -94.4(13) . . . . ?
C4 C3 C10 C11 158.4(10) . . . . ?
C2 C3 C10 C11 -22.5(16) . . . . ?
C3 C10 C11 C12 -109.5(12) . . . . ?
C10 C11 C12 Br4 110.1(9) . . . . ?
C10 C11 C12 Br3 -108.7(9) . . . . ?
C3 C10 C12 C11 113.7(12) . . . . ?
C3 C10 C12 Br4 5.9(15) . . . . ?
C11 C10 C12 Br4 -107.8(9) . . . . ?
C3 C10 C12 Br3 -136.9(9) . . . . ?
C11 C10 C12 Br3 109.4(9) . . . . ?
C3 C4 C13 C14 150.8(10) . . . . ?
C5 C4 C13 C14 -33.4(15) . . . . ?
C3 C4 C13 C15 80.2(13) . . . . ?
C5 C4 C13 C15 -104.0(12) . . . . ?
C4 C13 C14 C15 -109.1(12) . . . . ?
C13 C14 C15 Br5 -108.8(9) . . . . ?
C13 C14 C15 Br6 107.6(9) . . . . ?
C4 C13 C15 C14 111.0(11) . . . . ?
C4 C13 C15 Br5 -140.5(9) . . . . ?
C14 C13 C15 Br5 108.5(9) . . . . ?
C4 C13 C15 Br6 5.1(13) . . . . ?
C14 C13 C15 Br6 -106.0(9) . . . . ?
C5 C6 C16 C17 -33.1(15) . . . . ?
C1 C6 C16 C17 147.9(10) . . . . ?
C5 C6 C16 C18 -104.0(13) . . . . ?
C1 C6 C16 C18 77.0(14) . . . . ?
C6 C16 C17 C18 -111.9(11) . . . . ?
C16 C17 C18 Br8 -107.9(9) . . . . ?
C16 C17 C18 Br7 109.1(9) . . . . ?
C6 C16 C18 C17 108.9(12) . . . . ?
C17 C16 C18 Br8 107.8(9) . . . . ?
C6 C16 C18 Br8 -143.3(9) . . . . ?
C17 C16 C18 Br7 -108.3(9) . . . . ?
C6 C16 C18 Br7 0.6(15) . . . . ?
C19X Cl1 C19 Cl2 -51.2(17) . . . . ?
C19X Cl1 C19 C19 -136(5) . . . 3_767 ?
C19X Cl1 C19 Cl2 160(3) . . . 3_767 ?
Cl1 C19 Cl2 C19 -149(4) . . . 3_767 ?
Cl2 C19 Cl2 C19 0.000(3) 3_767 . . 3_767 ?
C19 Cl1 C19X Cl2X 69(2) . . . . ?
